data_2221576
loop_
_publ_author_name
'Guan, Jian-Ning'
'Wan, Rong'
'Wang, Yao'
'Han, Feng'
'Xu, Cheng-Zhen'

_publ_section_title
;
 5-(4-Methylphenyl)-1,3,4-thiadiazol-2-amine
;
_journal_coeditor_code AT2758
_journal_issue 5
_journal_name_full 'Acta Crystallographica Section E'
_journal_page_first o976
_journal_paper_doi 10.1107/S1600536809012434
_journal_volume 65
_journal_year 2009
_chemical_formula_moiety 'C9 H9 N3 S'
_chemical_formula_sum 'C9 H9 N3 S'
_chemical_formula_weight 191.25
_chemical_melting_point_gt 476
_chemical_melting_point_lt 478
_chemical_name_systematic
;
5-(4-methylphenyl)-1,3,4-thiadiazol-2-amine
;
_space_group_IT_number 14
_symmetry_cell_setting monoclinic
_symmetry_space_group_name_Hall '-P 2ybc'
_symmetry_space_group_name_H-M 'P 1 21/c 1'
_atom_sites_solution_hydrogens geom
_atom_sites_solution_primary direct
_atom_sites_solution_secondary difmap
_audit_creation_method SHELXL-97
_cell_angle_alpha 90.00
_cell_angle_beta 109.09(3)
_cell_angle_gamma 90.00
_cell_formula_units_Z 4
_cell_length_a 12.284(3)
_cell_length_b 7.3730(15)
_cell_length_c 11.263(2)
_cell_measurement_reflns_used 25
_cell_measurement_temperature 293(2)
_cell_measurement_theta_max 13
_cell_measurement_theta_min 9
_cell_volume 964.0(4)
_computing_cell_refinement 'CAD4 EXPRESS (Enraf--Nonius, 1989)'
_computing_data_collection 'CAD4 EXPRESS (Enraf--Nonius, 1989)'
_computing_data_reduction 'XCAD4 (Harms & Wocadlo,1995)'
_computing_molecular_graphics 'SHELXTL (Sheldrick, 2008)'
_computing_publication_material 'SHELXL97 (Sheldrick, 2008)'
_computing_structure_refinement 'SHELXL97 (Sheldrick, 2008)'
_computing_structure_solution 'SHELXS97 (Sheldrick, 2008)'
_diffrn_ambient_temperature 293(2)
_diffrn_measured_fraction_theta_full 0.995
_diffrn_measured_fraction_theta_max 0.995
_diffrn_measurement_device_type 'Nonius CAD4'
_diffrn_measurement_method \w/2\q
_diffrn_radiation_monochromator graphite
_diffrn_radiation_source 'fine-focus sealed tube'
_diffrn_radiation_type MoK\a
_diffrn_radiation_wavelength 0.71073
_diffrn_reflns_av_R_equivalents 0.0668
_diffrn_reflns_av_sigmaI/netI 0.0482
_diffrn_reflns_limit_h_max 0
_diffrn_reflns_limit_h_min -15
_diffrn_reflns_limit_k_max 9
_diffrn_reflns_limit_k_min 0
_diffrn_reflns_limit_l_max 13
_diffrn_reflns_limit_l_min -13
_diffrn_reflns_number 1963
_diffrn_reflns_theta_full 25.96
_diffrn_reflns_theta_max 25.96
_diffrn_reflns_theta_min 1.75
_diffrn_standards_decay_% 1
_diffrn_standards_interval_count 200
_diffrn_standards_interval_time 120
_diffrn_standards_number 3
_exptl_absorpt_coefficient_mu 0.290
_exptl_absorpt_correction_T_max 0.9715
_exptl_absorpt_correction_T_min 0.9179
_exptl_absorpt_correction_type psi-scan
_exptl_absorpt_process_details '(North <i>et al.</i>,  1968)'
_exptl_crystal_colour colourless
_exptl_crystal_density_diffrn 1.318
_exptl_crystal_density_method 'not measured'
_exptl_crystal_description block
_exptl_crystal_F_000 400
_exptl_crystal_size_max 0.30
_exptl_crystal_size_mid 0.10
_exptl_crystal_size_min 0.10
_refine_diff_density_max 0.264
_refine_diff_density_min -0.425
_refine_ls_extinction_method none
_refine_ls_goodness_of_fit_ref 1.005
_refine_ls_hydrogen_treatment constr
_refine_ls_matrix_type full
_refine_ls_number_parameters 118
_refine_ls_number_reflns 1875
_refine_ls_number_restraints 0
_refine_ls_restrained_S_all 1.005
_refine_ls_R_factor_all 0.0865
_refine_ls_R_factor_gt 0.0589
_refine_ls_shift/su_max 0.000
_refine_ls_shift/su_mean 0.000
_refine_ls_structure_factor_coef Fsqd
_refine_ls_weighting_details 'calc w=1/[\s^2^(Fo^2^)+(0.1000P)^2^+0.5000P] where P=(Fo^2^+2Fc^2^)/3'
_refine_ls_weighting_scheme calc
_refine_ls_wR_factor_gt 0.1494
_refine_ls_wR_factor_ref 0.1810
_reflns_number_gt 1351
_reflns_number_total 1875
_reflns_threshold_expression >2sigma(I)
_cod_data_source_file at2758.cif
_cod_data_source_block I
_cod_original_cell_volume 964.0(3)
_cod_original_sg_symbol_H-M 'P 21/c'
_cod_database_code 2221576
_cod_database_fobs_code 2221576

loop_
_symmetry_equiv_pos_as_xyz
'x, y, z'
'-x, y+1/2, -z+1/2'
'-x, -y, -z'
'x, -y-1/2, z-1/2'

loop_
_atom_site_type_symbol
_atom_site_label
_atom_site_fract_x
_atom_site_fract_y
_atom_site_fract_z
_atom_site_U_iso_or_equiv
_atom_site_adp_type
_atom_site_calc_flag
_atom_site_refinement_flags
_atom_site_occupancy
_atom_site_disorder_assembly
_atom_site_disorder_group
S S 0.34151(8) 0.08993(12) 0.57346(7) 0.0494(3) Uani d . 1 . .
N N1 0.3802(2) 0.1397(4) 0.3670(2) 0.0477(7) Uani d . 1 . .
N N2 0.4336(3) 0.2834(4) 0.4424(2) 0.0504(8) Uani d . 1 . .
N N3 0.4638(3) 0.3988(5) 0.6437(3) 0.0662(10) Uani d . 1 . .
H H3A 0.5027 0.4894 0.6309 0.079 Uiso calc R 1 . .
H H3B 0.4527 0.3872 0.7149 0.079 Uiso calc R 1 . .
C C1 0.0739(4) -0.6083(7) 0.1831(5) 0.0932(17) Uani d . 1 . .
H H1B 0.0401 -0.5868 0.0945 0.140 Uiso calc R 1 . .
H H1C 0.0143 -0.6328 0.2186 0.140 Uiso calc R 1 . .
H H1D 0.1250 -0.7105 0.1966 0.140 Uiso calc R 1 . .
C C2 0.1409(3) -0.4424(6) 0.2453(4) 0.0623(11) Uani d . 1 . .
C C3 0.1475(3) -0.2912(6) 0.1764(4) 0.0673(11) Uani d . 1 . .
H H3C 0.1101 -0.2917 0.0900 0.081 Uiso calc R 1 . .
C C4 0.2085(3) -0.1380(6) 0.2323(3) 0.0583(10) Uani d . 1 . .
H H4A 0.2112 -0.0376 0.1834 0.070 Uiso calc R 1 . .
C C5 0.2653(3) -0.1341(5) 0.3606(3) 0.0449(8) Uani d . 1 . .
C C6 0.2590(3) -0.2873(5) 0.4300(4) 0.0568(9) Uani d . 1 . .
H H6A 0.2967 -0.2886 0.5164 0.068 Uiso calc R 1 . .
C C7 0.1975(4) -0.4375(5) 0.3720(4) 0.0640(11) Uani d . 1 . .
H H7A 0.1943 -0.5384 0.4203 0.077 Uiso calc R 1 . .
C C8 0.3296(3) 0.0279(4) 0.4202(3) 0.0414(7) Uani d . 1 . .
C C9 0.4208(3) 0.2763(5) 0.5533(3) 0.0451(8) Uani d . 1 . .

loop_
_atom_site_aniso_label
_atom_site_aniso_U_11
_atom_site_aniso_U_22
_atom_site_aniso_U_33
_atom_site_aniso_U_12
_atom_site_aniso_U_13
_atom_site_aniso_U_23
S 0.0640(6) 0.0540(6) 0.0378(5) -0.0091(4) 0.0267(4) 0.0006(4)
N1 0.0611(17) 0.0532(17) 0.0353(14) -0.0070(14) 0.0249(13) -0.0057(12)
N2 0.0683(18) 0.0538(18) 0.0387(15) -0.0117(15) 0.0305(14) -0.0064(13)
N3 0.097(3) 0.070(2) 0.0441(17) -0.0336(19) 0.0401(17) -0.0159(15)
C1 0.095(3) 0.086(4) 0.108(4) -0.041(3) 0.046(3) -0.035(3)
C2 0.063(2) 0.058(2) 0.076(3) -0.0128(19) 0.037(2) -0.019(2)
C3 0.072(3) 0.080(3) 0.053(2) -0.016(2) 0.024(2) -0.015(2)
C4 0.072(2) 0.059(2) 0.046(2) -0.011(2) 0.0240(18) -0.0032(17)
C5 0.0524(19) 0.0435(18) 0.0451(18) 0.0001(15) 0.0247(16) -0.0016(14)
C6 0.064(2) 0.051(2) 0.055(2) -0.0024(18) 0.0193(18) 0.0026(18)
C7 0.070(2) 0.045(2) 0.084(3) -0.0041(19) 0.034(2) 0.005(2)
C8 0.0544(19) 0.0384(17) 0.0370(16) 0.0016(15) 0.0224(15) -0.0011(13)
C9 0.0540(19) 0.0482(19) 0.0380(17) -0.0039(16) 0.0218(15) 0.0008(14)

loop_
_atom_type_symbol
_atom_type_description
_atom_type_scat_dispersion_real
_atom_type_scat_dispersion_imag
_atom_type_scat_source
C C 0.0033 0.0016 'International Tables Vol C Tables 4.2.6.8 and 6.1.1.4'
H H 0.0000 0.0000 'International Tables Vol C Tables 4.2.6.8 and 6.1.1.4'
N N 0.0061 0.0033 'International Tables Vol C Tables 4.2.6.8 and 6.1.1.4'
S S 0.1246 0.1234 'International Tables Vol C Tables 4.2.6.8 and 6.1.1.4'

loop_
_geom_angle_atom_site_label_1
_geom_angle_atom_site_label_2
_geom_angle_atom_site_label_3
_geom_angle_site_symmetry_1
_geom_angle_site_symmetry_3
_geom_angle
_geom_angle_publ_flag
C9 S C8 . . 86.96(15) ?
C8 N1 N2 . . 114.0(3) ?
C9 N2 N1 . . 112.0(3) ?
C9 N3 H3A . . 120.0 ?
C9 N3 H3B . . 120.0 ?
H3A N3 H3B . . 120.0 ?
C2 C1 H1B . . 109.5 ?
C2 C1 H1C . . 109.5 ?
H1B C1 H1C . . 109.5 ?
C2 C1 H1D . . 109.5 ?
H1B C1 H1D . . 109.5 ?
H1C C1 H1D . . 109.5 ?
C7 C2 C3 . . 117.6(4) ?
C7 C2 C1 . . 121.2(4) ?
C3 C2 C1 . . 121.2(4) ?
C2 C3 C4 . . 121.8(4) ?
C2 C3 H3C . . 119.1 ?
C4 C3 H3C . . 119.1 ?
C5 C4 C3 . . 120.3(4) ?
C5 C4 H4A . . 119.9 ?
C3 C4 H4A . . 119.9 ?
C4 C5 C6 . . 117.9(3) ?
C4 C5 C8 . . 120.4(3) ?
C6 C5 C8 . . 121.6(3) ?
C7 C6 C5 . . 120.6(4) ?
C7 C6 H6A . . 119.7 ?
C5 C6 H6A . . 119.7 ?
C2 C7 C6 . . 121.9(4) ?
C2 C7 H7A . . 119.1 ?
C6 C7 H7A . . 119.1 ?
N1 C8 C5 . . 125.2(3) ?
N1 C8 S . . 113.2(2) ?
C5 C8 S . . 121.6(2) ?
N2 C9 N3 . . 124.1(3) ?
N2 C9 S . . 113.8(3) ?
N3 C9 S . . 122.2(2) ?

loop_
_geom_bond_atom_site_label_1
_geom_bond_atom_site_label_2
_geom_bond_site_symmetry_2
_geom_bond_distance
_geom_bond_publ_flag
S C9 . 1.742(3) ?
S C8 . 1.745(3) ?
N1 C8 . 1.292(4) ?
N1 N2 . 1.382(4) ?
N2 C9 . 1.309(4) ?
N3 C9 . 1.335(4) ?
N3 H3A . 0.8600 ?
N3 H3B . 0.8600 ?
C1 C2 . 1.512(6) ?
C1 H1B . 0.9600 ?
C1 H1C . 0.9600 ?
C1 H1D . 0.9600 ?
C2 C7 . 1.368(6) ?
C2 C3 . 1.376(6) ?
C3 C4 . 1.387(6) ?
C3 H3C . 0.9300 ?
C4 C5 . 1.385(5) ?
C4 H4A . 0.9300 ?
C5 C6 . 1.390(5) ?
C5 C8 . 1.468(5) ?
C6 C7 . 1.380(5) ?
C6 H6A . 0.9300 ?
C7 H7A . 0.9300 ?

loop_
_geom_hbond_atom_site_label_D
_geom_hbond_atom_site_label_H
_geom_hbond_atom_site_label_A
_geom_hbond_site_symmetry_A
_geom_hbond_distance_DH
_geom_hbond_distance_HA
_geom_hbond_distance_DA
_geom_hbond_angle_DHA
_geom_hbond_publ_flag
N3 H3A N2 3_666 0.86 2.13 2.970(5) 166 yes
N3 H3B N1 4_566 0.86 2.18 3.025(4) 166 yes

loop_
_geom_torsion_atom_site_label_1
_geom_torsion_atom_site_label_2
_geom_torsion_atom_site_label_3
_geom_torsion_atom_site_label_4
_geom_torsion_site_symmetry_1
_geom_torsion_site_symmetry_2
_geom_torsion_site_symmetry_3
_geom_torsion_site_symmetry_4
_geom_torsion
_geom_torsion_publ_flag
C8 N1 N2 C9 . . . . -0.4(4) ?
C7 C2 C3 C4 . . . . -0.4(6) ?
C1 C2 C3 C4 . . . . 179.9(4) ?
C2 C3 C4 C5 . . . . 0.3(6) ?
C3 C4 C5 C6 . . . . 0.1(6) ?
C3 C4 C5 C8 . . . . -179.8(3) ?
C4 C5 C6 C7 . . . . -0.3(5) ?
C8 C5 C6 C7 . . . . 179.6(3) ?
C3 C2 C7 C6 . . . . 0.2(6) ?
C1 C2 C7 C6 . . . . 179.9(4) ?
C5 C6 C7 C2 . . . . 0.2(6) ?
N2 N1 C8 C5 . . . . 179.1(3) ?
N2 N1 C8 S . . . . 0.5(4) ?
C4 C5 C8 N1 . . . . -30.4(5) ?
C6 C5 C8 N1 . . . . 149.7(4) ?
C4 C5 C8 S . . . . 148.1(3) ?
C6 C5 C8 S . . . . -31.8(4) ?
C9 S C8 N1 . . . . -0.3(3) ?
C9 S C8 C5 . . . . -179.0(3) ?
N1 N2 C9 N3 . . . . -179.9(3) ?
N1 N2 C9 S . . . . 0.1(4) ?
C8 S C9 N2 . . . . 0.1(3) ?
C8 S C9 N3 . . . . -179.9(3) ?

loop_
_cod_related_entry_id
_cod_related_entry_database
_cod_related_entry_code
1 ChemSpider 526398
